data_2204339
loop_
_publ_author_name
'Chen, Tsun-Ren'

_publ_section_title
;
 [2,6-Bis(1<i>H</i>-benzimidazol-2-yl)pyridine]dichlorozinc(II)
 <i>N</i>,<i>N</i>-dimethylformamide solvate
;
_journal_issue 10
_journal_name_full 'Acta Crystallographica Section E'
_journal_page_first m1544
_journal_page_last m1546
_journal_paper_doi 10.1107/S1600536804024079
_journal_volume 60
_journal_year 2004
_chemical_formula_iupac '[Zn Cl2 (C19 H13 N5)] , C3 H7 N O'
_chemical_formula_moiety 'C19 H13 Cl2 N5 Zn , C3 H7 N O'
_chemical_formula_sum 'C22 H20 Cl2 N6 O Zn'
_chemical_formula_weight 520.71
_chemical_name_systematic
;
[2,6-Bis(1H-benzimidazol-2-yl)pyridine]dichlorozinc(II) N,N-dimethylformamide
solvate
;
_space_group_IT_number 14
_symmetry_cell_setting monoclinic
_symmetry_space_group_name_Hall '-P 2yn'
_symmetry_space_group_name_H-M 'P 1 21/n 1'
_atom_sites_solution_hydrogens difmap
_atom_sites_solution_primary direct
_atom_sites_solution_secondary difmap
_cell_angle_alpha 90.00
_cell_angle_beta 102.640(8)
_cell_angle_gamma 90.00
_cell_formula_units_Z 4
_cell_length_a 14.594(3)
_cell_length_b 7.889(2)
_cell_length_c 19.811(4)
_cell_measurement_reflns_used 28
_cell_measurement_temperature 295(2)
_cell_measurement_theta_max 12.46
_cell_measurement_theta_min 4.98
_cell_volume 2225.6(9)
_computing_cell_refinement XSCANS
_computing_data_collection 'XSCANS (Siemens, 1996)'
_computing_data_reduction 'SHELXTL (Bruker, 1997)'
_computing_molecular_graphics SHELXTL
_computing_publication_material SHELXTL
_computing_structure_refinement 'SHELXL97 (Sheldrick, 1997)'
_computing_structure_solution 'SHELXS97 (Sheldrick, 1997)'
_diffrn_ambient_temperature 295(2)
_diffrn_measured_fraction_theta_full 0.996
_diffrn_measured_fraction_theta_max 0.996
_diffrn_measurement_device_type 'Bruker P4'
_diffrn_measurement_method \w
_diffrn_radiation_monochromator graphite
_diffrn_radiation_source 'fine-focus sealed tube'
_diffrn_radiation_type MoK\a
_diffrn_radiation_wavelength 0.71073
_diffrn_reflns_av_R_equivalents 0.0385
_diffrn_reflns_av_sigmaI/netI 0.0583
_diffrn_reflns_limit_h_max 17
_diffrn_reflns_limit_h_min -1
_diffrn_reflns_limit_k_max 9
_diffrn_reflns_limit_k_min -1
_diffrn_reflns_limit_l_max 23
_diffrn_reflns_limit_l_min -23
_diffrn_reflns_number 5087
_diffrn_reflns_theta_full 25.00
_diffrn_reflns_theta_max 25.00
_diffrn_reflns_theta_min 1.95
_diffrn_standards_decay_% 0
_diffrn_standards_interval_count 97
_diffrn_standards_number 3
_exptl_absorpt_coefficient_mu 1.372
_exptl_absorpt_correction_T_max 0.760
_exptl_absorpt_correction_T_min 0.723
_exptl_absorpt_correction_type '\y scan'
_exptl_absorpt_process_details '(XEMP in XSCANS; Siemens, 1996)'
_exptl_crystal_colour 'light brown'
_exptl_crystal_density_diffrn 1.554
_exptl_crystal_density_meas ?
_exptl_crystal_density_method .
_exptl_crystal_description rod
_exptl_crystal_F_000 1064
_exptl_crystal_size_max 0.80
_exptl_crystal_size_mid 0.20
_exptl_crystal_size_min 0.20
_refine_diff_density_max 0.506
_refine_diff_density_min -0.729
_refine_ls_extinction_method none
_refine_ls_goodness_of_fit_ref 1.049
_refine_ls_hydrogen_treatment mixed
_refine_ls_matrix_type full
_refine_ls_number_parameters 341
_refine_ls_number_reflns 3910
_refine_ls_number_restraints 0
_refine_ls_restrained_S_all 1.049
_refine_ls_R_factor_all 0.0857
_refine_ls_R_factor_gt 0.0497
_refine_ls_shift/su_max 0.000
_refine_ls_shift/su_mean 0.000
_refine_ls_structure_factor_coef Fsqd
_refine_ls_weighting_details 'calc w = 1/[\s^2^(Fo^2^)+(0.0475P)^2^+3.1157P] where P = (Fo^2^+2Fc^2^)/3'
_refine_ls_weighting_scheme calc
_refine_ls_wR_factor_gt 0.1109
_refine_ls_wR_factor_ref 0.1257
_reflns_number_gt 2705
_reflns_number_total 3910
_reflns_threshold_expression I>2\s(I)
_cod_data_source_file hb6080.cif
_cod_data_source_block I
_cod_original_sg_symbol_H-M 'P 21/n'
_cod_database_code 2204339
_cod_database_fobs_code 2204339

loop_
_symmetry_equiv_pos_as_xyz
'x, y, z'
'-x+1/2, y+1/2, -z+1/2'
'-x, -y, -z'
'x-1/2, -y-1/2, z-1/2'

loop_
_atom_site_label
_atom_site_fract_x
_atom_site_fract_y
_atom_site_fract_z
_atom_site_U_iso_or_equiv
_atom_site_adp_type
_atom_site_calc_flag
_atom_site_refinement_flags
_atom_site_occupancy
_atom_site_type_symbol
Zn 0.29750(3) 0.75458(8) 0.01264(2) 0.03814(18) Uani d . 1 Zn
Cl1 0.16533(9) 0.6720(2) -0.06227(6) 0.0624(4) Uani d . 1 Cl
Cl2 0.28012(9) 0.99431(19) 0.07410(7) 0.0546(4) Uani d . 1 Cl
N1 0.4439(2) 0.6785(5) 0.04646(17) 0.0371(9) Uani d . 1 N
N2 0.3728(2) 0.8552(5) -0.06354(17) 0.0367(9) Uani d . 1 N
N3 0.5079(3) 0.8997(6) -0.0960(2) 0.0399(10) Uani d . 1 N
N4 0.3018(2) 0.5652(5) 0.09390(17) 0.0382(10) Uani d . 1 N
N5 0.3870(3) 0.4198(6) 0.18222(19) 0.0424(10) Uani d . 1 N
C1 0.4694(3) 0.5794(6) 0.1028(2) 0.0354(11) Uani d . 1 C
C2 0.5624(3) 0.5378(7) 0.1290(3) 0.0427(13) Uani d . 1 C
C3 0.6296(3) 0.5981(8) 0.0957(3) 0.0481(14) Uani d . 1 C
C4 0.6038(3) 0.6990(7) 0.0372(3) 0.0444(13) Uani d . 1 C
C5 0.5087(3) 0.7362(6) 0.0140(2) 0.0342(10) Uani d . 1 C
C6 0.4651(3) 0.8322(6) -0.0481(2) 0.0352(11) Uani d . 1 C
C7 0.4391(3) 0.9740(7) -0.1461(2) 0.0441(13) Uani d . 1 C
C8 0.4433(5) 1.0631(8) -0.2059(3) 0.0561(16) Uani d . 1 C
C9 0.3600(5) 1.1230(9) -0.2441(3) 0.0603(17) Uani d . 1 C
C10 0.2752(5) 1.0972(8) -0.2239(3) 0.0604(16) Uani d . 1 C
C11 0.2700(4) 1.0059(8) -0.1656(3) 0.0482(13) Uani d . 1 C
C12 0.3547(3) 0.9452(7) -0.1257(2) 0.0394(12) Uani d . 1 C
C13 0.3872(3) 0.5224(7) 0.1276(2) 0.0381(11) Uani d . 1 C
C14 0.2945(3) 0.3971(7) 0.1849(2) 0.0406(12) Uani d . 1 C
C15 0.2526(4) 0.3037(8) 0.2298(3) 0.0565(16) Uani d . 1 C
C16 0.1557(4) 0.3070(9) 0.2166(3) 0.0612(17) Uani d . 1 C
C17 0.1025(4) 0.3962(8) 0.1613(3) 0.0554(15) Uani d . 1 C
C18 0.1436(3) 0.4865(7) 0.1169(3) 0.0443(12) Uani d . 1 C
C19 0.2415(3) 0.4871(6) 0.1290(2) 0.0373(11) Uani d . 1 C
O -0.0381(3) 0.8073(6) 0.22379(19) 0.0748(13) Uani d . 1 O
N6 -0.0398(3) 0.8263(7) 0.1092(2) 0.0572(12) Uani d . 1 N
C20 0.0229(6) 0.9703(10) 0.1170(4) 0.103(3) Uani d . 1 C
H20A 0.0434 0.9973 0.1652 0.155 Uiso calc R 1 H
H20B -0.0094 1.0659 0.0929 0.155 Uiso calc R 1 H
H20C 0.0764 0.9433 0.0981 0.155 Uiso calc R 1 H
C21 -0.0776(5) 0.7646(10) 0.0398(3) 0.095(2) Uani d . 1 C
H21A -0.1184 0.6701 0.0417 0.143 Uiso calc R 1 H
H21B -0.0270 0.7294 0.0191 0.143 Uiso calc R 1 H
H21C -0.1124 0.8535 0.0125 0.143 Uiso calc R 1 H
C22 -0.0633(4) 0.7603(8) 0.1632(3) 0.0584(15) Uani d . 1 C
H22A -0.1034 0.6674 0.1552 0.070 Uiso calc R 1 H
H3N 0.561(3) 0.904(6) -0.091(2) 0.033(14) Uiso d . 1 H
H5N 0.443(4) 0.368(9) 0.211(3) 0.09(2) Uiso d . 1 H
H2 0.576(3) 0.472(6) 0.166(2) 0.035(13) Uiso d . 1 H
H3 0.694(3) 0.572(6) 0.113(2) 0.047(13) Uiso d . 1 H
H4 0.648(3) 0.747(5) 0.0113(19) 0.025(10) Uiso d . 1 H
H8 0.490(3) 1.078(6) -0.217(2) 0.034(14) Uiso d . 1 H
H9 0.359(3) 1.191(7) -0.281(3) 0.056(16) Uiso d . 1 H
H10 0.218(4) 1.131(7) -0.251(3) 0.058(16) Uiso d . 1 H
H11 0.212(3) 0.988(6) -0.151(2) 0.042(13) Uiso d . 1 H
H15 0.287(4) 0.262(8) 0.268(3) 0.08(2) Uiso d . 1 H
H16 0.128(4) 0.235(7) 0.247(3) 0.057(15) Uiso d . 1 H
H17 0.037(4) 0.389(8) 0.157(3) 0.075(18) Uiso d . 1 H
H18 0.110(3) 0.549(6) 0.081(2) 0.030(12) Uiso d . 1 H

loop_
_atom_site_aniso_label
_atom_site_aniso_U_11
_atom_site_aniso_U_22
_atom_site_aniso_U_33
_atom_site_aniso_U_12
_atom_site_aniso_U_13
_atom_site_aniso_U_23
Zn 0.0305(3) 0.0495(4) 0.0327(3) -0.0012(3) 0.00311(19) 0.0016(3)
Cl1 0.0419(7) 0.0954(12) 0.0430(7) -0.0179(7) -0.0060(5) 0.0071(8)
Cl2 0.0449(7) 0.0595(9) 0.0631(8) -0.0011(7) 0.0201(6) -0.0115(7)
N1 0.0320(19) 0.050(3) 0.0287(19) -0.0055(18) 0.0045(15) -0.0040(19)
N2 0.033(2) 0.043(3) 0.033(2) -0.0035(18) 0.0058(16) -0.0031(19)
N3 0.032(2) 0.051(3) 0.040(2) -0.006(2) 0.0159(19) -0.004(2)
N4 0.035(2) 0.047(3) 0.0309(19) 0.0026(19) 0.0033(16) 0.0026(19)
N5 0.045(2) 0.047(3) 0.034(2) 0.007(2) 0.0065(18) 0.006(2)
C1 0.037(2) 0.040(3) 0.028(2) 0.000(2) 0.0049(18) -0.009(2)
C2 0.040(3) 0.045(3) 0.038(3) 0.003(2) -0.001(2) -0.003(3)
C3 0.031(3) 0.060(4) 0.049(3) 0.006(3) 0.000(2) -0.007(3)
C4 0.035(3) 0.054(4) 0.044(3) -0.007(2) 0.011(2) -0.013(3)
C5 0.040(2) 0.032(3) 0.032(2) -0.002(2) 0.0092(18) -0.009(2)
C6 0.038(2) 0.033(3) 0.035(2) -0.006(2) 0.009(2) -0.008(2)
C7 0.048(3) 0.055(4) 0.029(2) -0.004(3) 0.009(2) -0.005(2)
C8 0.069(4) 0.066(4) 0.041(3) -0.011(3) 0.027(3) -0.005(3)
C9 0.087(5) 0.063(4) 0.028(3) -0.005(3) 0.008(3) 0.007(3)
C10 0.064(4) 0.070(4) 0.037(3) -0.004(3) -0.012(3) -0.001(3)
C11 0.041(3) 0.058(4) 0.042(3) -0.009(3) 0.001(2) 0.000(3)
C12 0.042(3) 0.046(3) 0.028(2) -0.009(2) 0.005(2) -0.004(2)
C13 0.038(2) 0.048(3) 0.027(2) -0.001(2) 0.0040(19) 0.001(2)
C14 0.046(3) 0.043(3) 0.033(2) 0.000(2) 0.010(2) 0.003(2)
C15 0.064(4) 0.056(4) 0.049(3) 0.004(3) 0.011(3) 0.013(3)
C16 0.065(4) 0.068(4) 0.058(3) -0.002(3) 0.029(3) 0.012(3)
C17 0.047(3) 0.065(4) 0.059(3) -0.004(3) 0.022(3) -0.001(3)
C18 0.046(3) 0.046(3) 0.040(3) 0.000(3) 0.005(2) 0.000(3)
C19 0.041(3) 0.038(3) 0.034(2) -0.003(2) 0.010(2) -0.004(2)
O 0.067(3) 0.104(4) 0.047(2) -0.024(2) -0.0007(19) -0.018(2)
N6 0.056(3) 0.059(3) 0.054(3) -0.006(2) 0.004(2) 0.009(2)
C20 0.118(6) 0.088(6) 0.100(6) -0.037(5) 0.014(5) 0.014(5)
C21 0.112(6) 0.113(7) 0.049(3) -0.008(5) -0.006(4) 0.005(4)
C22 0.048(3) 0.064(4) 0.057(3) -0.011(3) -0.001(3) 0.002(3)

loop_
_atom_type_symbol
_atom_type_description
_atom_type_scat_dispersion_real
_atom_type_scat_dispersion_imag
_atom_type_scat_source
C C 0.0033 0.0016 'International Tables Vol C Tables 4.2.6.8 and 6.1.1.4'
H H 0.0000 0.0000 'International Tables Vol C Tables 4.2.6.8 and 6.1.1.4'
N N 0.0061 0.0033 'International Tables Vol C Tables 4.2.6.8 and 6.1.1.4'
Cl Cl 0.1484 0.1585 'International Tables Vol C Tables 4.2.6.8 and 6.1.1.4'
Zn Zn 0.2839 1.4301 'International Tables Vol C Tables 4.2.6.8 and 6.1.1.4'
O O 0.0106 0.0060 'International Tables Vol C Tables 4.2.6.8 and 6.1.1.4'

loop_
_geom_angle_atom_site_label_1
_geom_angle_atom_site_label_2
_geom_angle_atom_site_label_3
_geom_angle
_geom_angle_publ_flag
N1 Zn N4 73.57(14) y
N1 Zn N2 72.94(13) y
N4 Zn N2 144.38(14) y
N1 Zn Cl1 139.64(11) y
N4 Zn Cl1 99.76(11) y
N2 Zn Cl1 97.85(10) y
N1 Zn Cl2 106.19(11) y
N4 Zn Cl2 99.29(11) y
N2 Zn Cl2 101.33(11) y
Cl1 Zn Cl2 114.16(6) y
C5 N1 C1 120.1(4) ?
C5 N1 Zn 120.5(3) ?
C1 N1 Zn 119.3(3) ?
C6 N2 C12 105.1(4) ?
C6 N2 Zn 115.3(3) ?
C12 N2 Zn 139.6(3) ?
C6 N3 C7 107.3(4) ?
C6 N3 H3N 123(3) ?
C7 N3 H3N 129(4) ?
C13 N4 C19 105.4(4) ?
C13 N4 Zn 114.7(3) ?
C19 N4 Zn 139.2(3) ?
C13 N5 C14 106.5(4) ?
C13 N5 H5N 125(4) ?
C14 N5 H5N 129(4) ?
N1 C1 C2 121.3(4) ?
N1 C1 C13 111.0(4) ?
C2 C1 C13 127.6(4) ?
C3 C2 C1 118.7(5) ?
C3 C2 H2 123(3) ?
C1 C2 H2 118(3) ?
C2 C3 C4 120.3(5) ?
C2 C3 H3 120(3) ?
C4 C3 H3 120(3) ?
C3 C4 C5 117.7(5) ?
C3 C4 H4 125(2) ?
C5 C4 H4 118(2) ?
N1 C5 C4 121.9(4) ?
N1 C5 C6 110.9(4) ?
C4 C5 C6 127.2(4) ?
N2 C6 N3 112.7(4) ?
N2 C6 C5 119.8(4) ?
N3 C6 C5 127.5(4) ?
N3 C7 C8 131.9(5) ?
N3 C7 C12 105.7(4) ?
C8 C7 C12 122.4(5) ?
C9 C8 C7 116.5(5) ?
C9 C8 H8 121(4) ?
C7 C8 H8 122(4) ?
C8 C9 C10 121.8(5) ?
C8 C9 H9 121(3) ?
C10 C9 H9 117(3) ?
C11 C10 C9 122.1(6) ?
C11 C10 H10 115(3) ?
C9 C10 H10 123(3) ?
C10 C11 C12 116.7(5) ?
C10 C11 H11 123(3) ?
C12 C11 H11 121(3) ?
N2 C12 C7 109.2(4) ?
N2 C12 C11 130.3(4) ?
C7 C12 C11 120.5(4) ?
N4 C13 N5 113.0(4) ?
N4 C13 C1 120.2(4) ?
N5 C13 C1 126.8(4) ?
N5 C14 C15 131.7(5) ?
N5 C14 C19 106.3(4) ?
C15 C14 C19 122.0(5) ?
C16 C15 C14 116.3(5) ?
C16 C15 H15 123(4) ?
C14 C15 H15 120(4) ?
C15 C16 C17 122.2(5) ?
C15 C16 H16 115(3) ?
C17 C16 H16 123(3) ?
C18 C17 C16 121.5(5) ?
C18 C17 H17 123(4) ?
C16 C17 H17 115(4) ?
C17 C18 C19 117.9(5) ?
C17 C18 H18 123(3) ?
C19 C18 H18 119(3) ?
N4 C19 C18 131.0(4) ?
N4 C19 C14 108.8(4) ?
C18 C19 C14 120.1(4) ?
C22 N6 C20 120.1(5) ?
C22 N6 C21 122.2(5) ?
C20 N6 C21 117.7(5) ?
N6 C20 H20A 109.5 ?
N6 C20 H20B 109.5 ?
H20A C20 H20B 109.5 ?
N6 C20 H20C 109.5 ?
H20A C20 H20C 109.5 ?
H20B C20 H20C 109.5 ?
N6 C21 H21A 109.5 ?
N6 C21 H21B 109.5 ?
H21A C21 H21B 109.5 ?
N6 C21 H21C 109.5 ?
H21A C21 H21C 109.5 ?
H21B C21 H21C 109.5 ?
O C22 N6 127.2(6) ?
O C22 H22A 116.4 ?
N6 C22 H22A 116.4 ?

loop_
_geom_bond_atom_site_label_1
_geom_bond_atom_site_label_2
_geom_bond_distance
_geom_bond_publ_flag
Zn N1 2.179(4) y
Zn N4 2.187(4) y
Zn N2 2.201(4) y
Zn Cl1 2.2571(13) y
Zn Cl2 2.2933(16) y
N1 C5 1.335(5) ?
N1 C1 1.346(6) ?
N2 C6 1.326(5) ?
N2 C12 1.395(6) ?
N3 C6 1.353(6) ?
N3 C7 1.379(6) ?
N3 H3N 0.77(4) ?
N4 C13 1.322(5) ?
N4 C19 1.380(6) ?
N5 C13 1.352(6) ?
N5 C14 1.375(6) ?
N5 H5N 0.98(6) ?
C1 C2 1.381(6) ?
C1 C13 1.464(6) ?
C2 C3 1.381(7) ?
C2 H2 0.89(4) ?
C3 C4 1.389(7) ?
C3 H3 0.95(5) ?
C4 C5 1.394(6) ?
C4 H4 0.98(4) ?
C5 C6 1.466(6) ?
C7 C8 1.390(7) ?
C7 C12 1.398(6) ?
C8 C9 1.369(8) ?
C8 H8 0.78(4) ?
C9 C10 1.396(8) ?
C9 H9 0.90(5) ?
C10 C11 1.379(8) ?
C10 H10 0.93(5) ?
C11 C12 1.398(7) ?
C11 H11 0.96(4) ?
C14 C15 1.395(7) ?
C14 C19 1.398(6) ?
C15 C16 1.381(8) ?
C15 H15 0.88(6) ?
C16 C17 1.387(8) ?
C16 H16 0.97(5) ?
C17 C18 1.369(7) ?
C17 H17 0.95(6) ?
C18 C19 1.396(6) ?
C18 H18 0.92(4) ?
O C22 1.233(6) ?
N6 C22 1.300(7) ?
N6 C20 1.446(8) ?
N6 C21 1.449(7) ?
C20 H20A 0.9600 ?
C20 H20B 0.9600 ?
C20 H20C 0.9600 ?
C21 H21A 0.9600 ?
C21 H21B 0.9600 ?
C21 H21C 0.9600 ?
C22 H22A 0.9300 ?

loop_
_geom_hbond_atom_site_label_D
_geom_hbond_atom_site_label_H
_geom_hbond_atom_site_label_A
_geom_hbond_site_symmetry_A
_geom_hbond_distance_DH
_geom_hbond_distance_HA
_geom_hbond_distance_DA
_geom_hbond_angle_DHA
_geom_hbond_publ_flag
N3 H3N Cl2 3_675 0.76(5) 2.41(4) 3.142(5) 163(5) y
N5 H5N O 2_545 0.98(6) 1.74(6) 2.706(6) 167(5) y
C20 H20A O . 0.96 2.37 2.783(9) 105 y
